data_7121177
loop_
_publ_author_name
'Frogley, Benjamin J.'
'Hill, Anthony F.'

_publ_section_title
;
 A complete set of pnictocarbynes: [M([triple bond, length as
 m-dash]CAPh<sub>2</sub>)(CO)<sub>2</sub>(Tp*)] (M = Mo, W; A = N, P, As,
 Sb, Bi; Tp* = hydrotris(dimethylpyrazolyl)-borate).
;
_journal_issue 17
_journal_name_full 'Chemical communications (Cambridge, England)'
_journal_page_first 2126
_journal_page_last 2129
_journal_paper_doi 10.1039/c8cc00143j
_journal_volume 54
_journal_year 2018
_chemical_formula_sum 'C30 H32 As B N6 O2 W'
_chemical_formula_weight 778.19
_space_group_crystal_system monoclinic
_space_group_IT_number 14
_space_group_name_Hall '-P 2ybc'
_space_group_name_H-M_alt 'P 1 21/c 1'
_symmetry_space_group_name_Hall '-P 2ybc'
_symmetry_space_group_name_H-M 'P 1 21/c 1'
_atom_sites_solution_hydrogens mixed
_audit_creation_method SHELXL-2016/6
_audit_update_record
;
2017-11-29 deposited with the CCDC.
2018-01-22 downloaded from the CCDC.
;
_cell_angle_alpha 90
_cell_angle_beta 99.290(2)
_cell_angle_gamma 90
_cell_formula_units_Z 8
_cell_length_a 10.0885(2)
_cell_length_b 31.7494(5)
_cell_length_c 19.6156(3)
_cell_measurement_reflns_used 59778
_cell_measurement_temperature 150.0(1)
_cell_measurement_theta_max 29.5210
_cell_measurement_theta_min 3.9400
_cell_volume 6200.54(19)
_computing_cell_refinement 'CrysAlisPro 1.171.38.46 (Rigaku OD, 2015)'
_computing_data_collection 'CrysAlisPro 1.171.38.46 (Rigaku OD, 2015)'
_computing_data_reduction 'CrysAlisPro 1.171.38.46 (Rigaku OD, 2015)'
_computing_structure_refinement 'SHELXL-2016/6 (Sheldrick, 2016)'
_diffrn_ambient_temperature 150.0(1)
_diffrn_detector_area_resol_mean 5.1872
_diffrn_measured_fraction_theta_full 0.998
_diffrn_measured_fraction_theta_max 0.906
_diffrn_measurement_device_type 'New Xcalibur, Atlas'
_diffrn_measurement_method '\w scans'
_diffrn_radiation_type MoK\a
_diffrn_radiation_wavelength 0.71073
_diffrn_reflns_av_R_equivalents 0.0460
_diffrn_reflns_av_unetI/netI 0.0359
_diffrn_reflns_Laue_measured_fraction_full 0.998
_diffrn_reflns_Laue_measured_fraction_max 0.906
_diffrn_reflns_limit_h_max 14
_diffrn_reflns_limit_h_min -13
_diffrn_reflns_limit_k_max 43
_diffrn_reflns_limit_k_min -44
_diffrn_reflns_limit_l_max 27
_diffrn_reflns_limit_l_min -26
_diffrn_reflns_number 125360
_diffrn_reflns_point_group_measured_fraction_full 0.998
_diffrn_reflns_point_group_measured_fraction_max 0.906
_diffrn_reflns_theta_full 25.242
_diffrn_reflns_theta_max 30.054
_diffrn_reflns_theta_min 3.222
_diffrn_source 'fine-focus sealed X-ray tube'
_exptl_absorpt_coefficient_mu 4.822
_exptl_absorpt_correction_T_max 1.00000
_exptl_absorpt_correction_T_min 0.81527
_exptl_absorpt_correction_type multi-scan
_exptl_absorpt_process_details
;
CrysAlisPro 1.171.38.46 (Rigaku Oxford Diffraction, 2015)
Empirical absorption correction using spherical harmonics,
 implemented in SCALE3 ABSPACK scaling algorithm.
;
_exptl_crystal_colour yellow
_exptl_crystal_density_diffrn 1.667
_exptl_crystal_description block
_exptl_crystal_F_000 3056
_exptl_crystal_size_max 0.212
_exptl_crystal_size_mid 0.174
_exptl_crystal_size_min 0.099
_refine_diff_density_max 2.573
_refine_diff_density_min -1.706
_refine_diff_density_rms 0.140
_refine_ls_extinction_method none
_refine_ls_goodness_of_fit_ref 1.213
_refine_ls_hydrogen_treatment mixed
_refine_ls_matrix_type full
_refine_ls_number_parameters 790
_refine_ls_number_reflns 16450
_refine_ls_number_restraints 132
_refine_ls_restrained_S_all 1.209
_refine_ls_R_factor_all 0.0620
_refine_ls_R_factor_gt 0.0479
_refine_ls_shift/su_max 0.001
_refine_ls_shift/su_mean 0.000
_refine_ls_structure_factor_coef Fsqd
_refine_ls_weighting_details 'w=1/[\s^2^(Fo^2^)+(0.0197P)^2^+26.6151P] where P=(Fo^2^+2Fc^2^)/3'
_refine_ls_weighting_scheme calc
_refine_ls_wR_factor_gt 0.0866
_refine_ls_wR_factor_ref 0.0909
_reflns_Friedel_coverage 0.000
_reflns_number_gt 13989
_reflns_number_total 16450
_reflns_threshold_expression 'I > 2\s(I)'
_cod_data_source_file c8cc00143j2.cif
_cod_data_source_block Compound_4b
_cod_depositor_comments 'Adding full bibliography for 7121172--7121177.cif.'
_cod_database_code 7121177
_shelx_shelxl_version_number 2016/6
_shelx_space_group_comment
;
The symmetry employed for this shelxl refinement is uniquely defined
by the following loop, which should always be used as a source of
symmetry information in preference to the above space-group names.
They are only intended as comments.
;

loop_
_space_group_symop_operation_xyz
'x, y, z'
'-x, y+1/2, -z+1/2'
'-x, -y, -z'
'x, -y-1/2, z-1/2'

loop_
_atom_site_label
_atom_site_type_symbol
_atom_site_fract_x
_atom_site_fract_y
_atom_site_fract_z
_atom_site_U_iso_or_equiv
_atom_site_adp_type
_atom_site_occupancy
_atom_site_site_symmetry_order
_atom_site_calc_flag
_atom_site_refinement_flags_posn
_atom_site_refinement_flags_adp
_atom_site_refinement_flags_occupancy
_atom_site_disorder_assembly
_atom_site_disorder_group
C6 C 0.7477(6) 0.4049(2) 0.3886(3) 0.0457(15) Uani 1 1 d . . . . .
H114 H 0.818596 0.418823 0.373455 0.055 Uiso 1 1 calc R U . . .
C30 C 0.3211(6) 0.5161(2) 0.1459(3) 0.0465(15) Uani 1 1 d . . . . .
H13A H 0.355395 0.535456 0.182134 0.070 Uiso 1 1 calc R U . . .
H13B H 0.336461 0.527196 0.102356 0.070 Uiso 1 1 calc R U . . .
H13C H 0.366140 0.489519 0.154230 0.070 Uiso 1 1 calc R U . . .
C206 C 0.2703(11) 0.2716(2) 0.7695(4) 0.070(2) Uani 1 1 d . . . . .
H6 H 0.292388 0.285384 0.811658 0.083 Uiso 1 1 calc R U . . .
C207 C 0.1407(10) 0.2729(2) 0.7362(4) 0.064(2) Uani 1 1 d . . . . .
H7 H 0.075432 0.287242 0.755464 0.077 Uiso 1 1 calc R U . . .
C208 C 0.1080(8) 0.2528(2) 0.6745(4) 0.0581(19) Uani 1 1 d . . . . .
H8 H 0.019571 0.253210 0.651922 0.070 Uiso 1 1 calc R U . . .
C220 C -0.2455(6) 0.1183(2) 0.4569(4) 0.0515(17) Uani 1 1 d . . . . .
H26A H -0.280493 0.146418 0.452334 0.077 Uiso 1 1 calc R U . . .
H26B H -0.295092 0.102116 0.485624 0.077 Uiso 1 1 calc R U . . .
H26C H -0.253829 0.105423 0.412109 0.077 Uiso 1 1 calc R U . . .
C221 C -0.0892(7) 0.1085(2) 0.2450(3) 0.0517(17) Uani 1 1 d . . . . .
H27A H -0.140297 0.094027 0.275036 0.078 Uiso 1 1 calc R U . . .
H27B H -0.086285 0.091698 0.204545 0.078 Uiso 1 1 calc R U . . .
H27C H -0.130780 0.135069 0.231658 0.078 Uiso 1 1 calc R U . . .
C222 C 0.0493(6) 0.11564(17) 0.2816(3) 0.0342(12) Uani 1 1 d . . . . .
C223 C 0.1699(6) 0.10369(18) 0.2627(3) 0.0397(14) Uani 1 1 d . . . . .
H29 H 0.181395 0.089497 0.222636 0.048 Uiso 1 1 calc R U . . .
C224 C 0.2707(6) 0.11690(17) 0.3151(3) 0.0354(12) Uani 1 1 d . . . . .
C225 C 0.4196(7) 0.1122(2) 0.3195(4) 0.0524(17) Uani 1 1 d . . . . .
H31A H 0.460071 0.139615 0.319571 0.079 Uiso 1 1 calc R U . . .
H31B H 0.438633 0.096489 0.280425 0.079 Uiso 1 1 calc R U . . .
H31C H 0.455471 0.097659 0.361262 0.079 Uiso 1 1 calc R U . . .
B B -0.1017(6) 0.46801(19) 0.2238(3) 0.0266(12) Uani 1 1 d . . . . .
B2 B -0.0165(6) 0.15819(18) 0.3859(3) 0.0277(12) Uani 1 1 d . . . . .
H98 H -0.199(5) 0.4638(15) 0.197(3) 0.021(13) Uiso 1 1 d . . . . .
H99 H -0.116(5) 0.1598(17) 0.359(3) 0.030(14) Uiso 1 1 d . . . . .
C201 C 0.3770(5) 0.18344(17) 0.5552(3) 0.0296(11) Uani 1 1 d . . . . .
C202 C 0.4090(5) 0.11208(18) 0.4950(3) 0.0343(12) Uani 1 1 d . . . . .
C203 C 0.4494(5) 0.19098(17) 0.4350(3) 0.0315(11) Uani 1 1 d . . . . .
C204 C 0.3373(6) 0.23058(18) 0.6780(3) 0.0382(13) Uani 1 1 d . . . . .
C205 C 0.3700(9) 0.2505(2) 0.7423(3) 0.059(2) Uani 1 1 d . . . . .
H5 H 0.457285 0.249472 0.766305 0.071 Uiso 1 1 calc R U . . .
C209 C 0.2058(6) 0.2315(2) 0.6447(3) 0.0435(14) Uani 1 1 d . . . . .
H9 H 0.182171 0.217994 0.602438 0.052 Uiso 1 1 calc R U . . .
C216 C 0.2046(7) 0.1047(2) 0.6149(3) 0.0455(15) Uani 1 1 d . . . . .
H22A H 0.276570 0.090464 0.597847 0.068 Uiso 1 1 calc R U . . .
H22B H 0.170812 0.087222 0.648043 0.068 Uiso 1 1 calc R U . . .
H22C H 0.237330 0.130702 0.636407 0.068 Uiso 1 1 calc R U . . .
C217 C 0.0955(6) 0.11376(16) 0.5567(3) 0.0327(12) Uani 1 1 d . . . . .
C218 C -0.0402(6) 0.10440(18) 0.5512(3) 0.0387(13) Uani 1 1 d . . . . .
H24 H -0.081465 0.090450 0.583841 0.046 Uiso 1 1 calc R U . . .
C219 C -0.1019(6) 0.11955(17) 0.4888(3) 0.0349(12) Uani 1 1 d . . . . .
C226 C 0.2848(6) 0.27780(17) 0.4714(3) 0.0387(13) Uani 1 1 d . . . . .
H17A H 0.312446 0.265845 0.516451 0.058 Uiso 1 1 calc R U . . .
H17B H 0.266512 0.307257 0.475884 0.058 Uiso 1 1 calc R U . . .
H17C H 0.355182 0.274301 0.444307 0.058 Uiso 1 1 calc R U . . .
C227 C 0.1611(5) 0.25605(16) 0.4368(3) 0.0296(11) Uani 1 1 d . . . . .
C228 C 0.0427(6) 0.27335(17) 0.4032(3) 0.0356(12) Uani 1 1 d . . . . .
H19 H 0.022397 0.301882 0.398432 0.043 Uiso 1 1 calc R U . . .
C229 C -0.0395(5) 0.24035(16) 0.3781(3) 0.0316(12) Uani 1 1 d . . . . .
C230 C -0.1778(6) 0.24107(19) 0.3367(4) 0.0455(15) Uani 1 1 d . . . . .
H21A H -0.179007 0.224779 0.295410 0.068 Uiso 1 1 calc R U . . .
H21B H -0.202832 0.269612 0.324661 0.068 Uiso 1 1 calc R U . . .
H21C H -0.240272 0.229290 0.363583 0.068 Uiso 1 1 calc R U . . .
N201 N 0.1529(4) 0.21369(12) 0.4335(2) 0.0260(9) Uani 1 1 d . . . . .
N202 N 0.0278(4) 0.20443(13) 0.3973(2) 0.0268(9) Uani 1 1 d . . . . .
N203 N 0.1172(4) 0.13383(13) 0.4987(2) 0.0289(9) Uani 1 1 d . . . . .
N204 N -0.0053(4) 0.13715(13) 0.4571(2) 0.0289(9) Uani 1 1 d . . . . .
N205 N 0.2148(4) 0.13617(13) 0.3646(2) 0.0277(9) Uani 1 1 d . . . . .
N206 N 0.0784(4) 0.13553(13) 0.3434(2) 0.0280(9) Uani 1 1 d . . . . .
O3 O 0.5386(4) 0.20742(14) 0.4153(2) 0.0487(11) Uani 1 1 d . . . . .
O4 O 0.4732(4) 0.08284(14) 0.5105(3) 0.0575(13) Uani 1 1 d . . . . .
As2 As 0.47631(6) 0.19749(2) 0.64372(3) 0.04312(15) Uani 1 1 d . . . . .
W1 W 0.29817(2) 0.16356(2) 0.47118(2) 0.02526(5) Uani 1 1 d . . . . .
C1 C 0.3040(5) 0.45298(15) 0.3903(3) 0.0259(10) Uani 1 1 d . . . . .
C2 C 0.3686(5) 0.44103(16) 0.2694(3) 0.0282(11) Uani 1 1 d . . . . .
C3 C 0.3200(5) 0.52218(16) 0.3217(3) 0.0282(11) Uani 1 1 d . . . . .
C4 C 0.5481(5) 0.40705(17) 0.4411(3) 0.0304(11) Uani 1 1 d . . . . .
C5 C 0.6539(5) 0.42779(19) 0.4192(3) 0.0361(12) Uani 1 1 d . . . . .
H115 H 0.663006 0.456789 0.424774 0.043 Uiso 1 1 calc R U . . .
C7 C 0.7354(7) 0.3626(2) 0.3811(3) 0.0501(16) Uani 1 1 d . . . . .
H113 H 0.797843 0.347631 0.360548 0.060 Uiso 1 1 calc R U . . .
C8 C 0.6313(7) 0.3415(2) 0.4036(4) 0.0536(18) Uani 1 1 d . . . . .
H112 H 0.624035 0.312421 0.398699 0.064 Uiso 1 1 calc R U . . .
C9 C 0.5370(6) 0.36373(18) 0.4336(3) 0.0421(14) Uani 1 1 d . . . . .
H111 H 0.466476 0.349547 0.448699 0.051 Uiso 1 1 calc R U . . .
C10 C 0.2989(5) 0.40121(15) 0.5123(3) 0.0270(10) Uani 1 1 d . . . . .
C11 C 0.3467(6) 0.38184(18) 0.5755(3) 0.0375(13) Uani 1 1 d . . . . .
H105 H 0.435275 0.385792 0.596404 0.045 Uiso 1 1 calc R U . . .
C12 C 0.2621(7) 0.35684(19) 0.6067(3) 0.0434(15) Uani 1 1 d . . . . .
H106 H 0.294674 0.343230 0.647955 0.052 Uiso 1 1 calc R U . . .
C13 C 0.1291(7) 0.35189(19) 0.5770(3) 0.0448(15) Uani 1 1 d . . . . .
H107 H 0.072133 0.335639 0.599072 0.054 Uiso 1 1 calc R U . . .
C14 C 0.0814(6) 0.37067(18) 0.5157(3) 0.0393(13) Uani 1 1 d . . . . .
H108 H -0.007956 0.367066 0.495777 0.047 Uiso 1 1 calc R U . . .
C15 C 0.1661(5) 0.39532(16) 0.4825(3) 0.0308(11) Uani 1 1 d . . . . .
H109 H 0.133277 0.407843 0.440280 0.037 Uiso 1 1 calc R U . . .
C16 C 0.2247(6) 0.35343(17) 0.3088(3) 0.0385(13) Uani 1 1 d . . . . .
H12D H 0.288789 0.356138 0.277832 0.058 Uiso 1 1 calc R U . . .
H12E H 0.210074 0.324141 0.317218 0.058 Uiso 1 1 calc R U . . .
H12F H 0.258633 0.367176 0.351707 0.058 Uiso 1 1 calc R U . . .
C17 C 0.0953(6) 0.37340(15) 0.2774(3) 0.0319(12) Uani 1 1 d . . . . .
C18 C -0.0220(6) 0.35388(17) 0.2473(3) 0.0386(14) Uani 1 1 d . . . . .
H124 H -0.037046 0.325016 0.243481 0.046 Uiso 1 1 calc R U . . .
C19 C -0.1122(5) 0.38511(18) 0.2239(3) 0.0361(13) Uani 1 1 d . . . . .
C20 C -0.2550(6) 0.3819(2) 0.1890(4) 0.0516(17) Uani 1 1 d . . . . .
H12G H -0.312512 0.395128 0.217177 0.077 Uiso 1 1 calc R U . . .
H12H H -0.279317 0.352777 0.182457 0.077 Uiso 1 1 calc R U . . .
H12I H -0.264858 0.395744 0.144968 0.077 Uiso 1 1 calc R U . . .
C21 C 0.1192(6) 0.53088(18) 0.4460(3) 0.0363(12) Uani 1 1 d . . . . .
H21D H 0.163600 0.506068 0.466242 0.054 Uiso 1 1 calc R U . . .
H21E H 0.082054 0.546244 0.480574 0.054 Uiso 1 1 calc R U . . .
H21F H 0.182739 0.548300 0.427579 0.054 Uiso 1 1 calc R U . . .
C22 C 0.0096(5) 0.51851(16) 0.3895(3) 0.0279(11) Uani 1 1 d . . . . .
C23 C -0.1273(5) 0.52693(16) 0.3837(3) 0.0306(11) Uani 1 1 d . . . . .
H119 H -0.169382 0.541446 0.415419 0.037 Uiso 1 1 calc R U . . .
C24 C -0.1877(5) 0.50988(15) 0.3229(3) 0.0266(10) Uani 1 1 d . . . . .
C25 C -0.3319(5) 0.51007(19) 0.2903(3) 0.0379(13) Uani 1 1 d . . . . .
H11A H -0.339758 0.520935 0.244112 0.057 Uiso 1 1 calc R U . . .
H11B H -0.382146 0.527542 0.316815 0.057 Uiso 1 1 calc R U . . .
H11C H -0.366448 0.481862 0.288843 0.057 Uiso 1 1 calc R U . . .
C26 C -0.1899(6) 0.5137(2) 0.0801(3) 0.0498(16) Uani 1 1 d . . . . .
H12J H -0.231905 0.486524 0.073461 0.075 Uiso 1 1 calc R U . . .
H12K H -0.191248 0.527049 0.036107 0.075 Uiso 1 1 calc R U . . .
H12L H -0.237887 0.530763 0.108331 0.075 Uiso 1 1 calc R U . . .
C27 C -0.0478(6) 0.50851(17) 0.1150(3) 0.0325(12) Uani 1 1 d . . . . .
C28 C 0.0685(6) 0.52126(18) 0.0932(3) 0.0377(13) Uani 1 1 d . . . . .
H128 H 0.075634 0.534797 0.051948 0.045 Uiso 1 1 calc R U . . .
C29 C 0.1728(5) 0.51009(16) 0.1445(3) 0.0307(11) Uani 1 1 d . . . . .
N1 N 0.0794(4) 0.41549(12) 0.2730(2) 0.0253(9) Uani 1 1 d . . . . .
N2 N -0.0496(4) 0.42238(13) 0.2392(2) 0.0285(9) Uani 1 1 d . . . . .
N3 N 0.1243(4) 0.49163(13) 0.1967(2) 0.0254(9) Uani 1 1 d . . . . .
N4 N -0.0133(4) 0.49013(13) 0.1770(2) 0.0265(9) Uani 1 1 d . . . . .
N5 N 0.0313(4) 0.49658(12) 0.3334(2) 0.0225(8) Uani 1 1 d . . . . .
N6 N -0.0914(4) 0.49152(13) 0.2924(2) 0.0247(8) Uani 1 1 d . . . . .
O1 O 0.4575(4) 0.42496(13) 0.2499(2) 0.0414(10) Uani 1 1 d . . . . .
O2 O 0.3788(4) 0.55287(12) 0.3317(2) 0.0432(10) Uani 1 1 d . . . . .
As As 0.41593(5) 0.44267(2) 0.47726(3) 0.02798(11) Uani 1 1 d . . . . .
W W 0.21587(2) 0.46863(2) 0.30544(2) 0.02203(5) Uani 1 1 d . . . . .
C210 C 0.5861(19) 0.2459(5) 0.6175(10) 0.049(6) Uani 0.52(3) 1 d G . P A 1
C211 C 0.681(2) 0.2354(6) 0.5760(10) 0.070(5) Uani 0.52(3) 1 d G U P A 1
H211 H 0.687560 0.207764 0.561384 0.085 Uiso 0.52(3) 1 calc R U P A 1
C212 C 0.7646(16) 0.2663(7) 0.5564(9) 0.084(6) Uani 0.52(3) 1 d G U P A 1
H212 H 0.827810 0.259279 0.528659 0.100 Uiso 0.52(3) 1 calc R U P A 1
C213 C 0.7541(15) 0.3076(6) 0.5783(10) 0.085(6) Uani 0.52(3) 1 d G U P A 1
H213 H 0.810348 0.328265 0.565184 0.103 Uiso 0.52(3) 1 calc R U P A 1
C214 C 0.6596(15) 0.3181(5) 0.6198(12) 0.083(6) Uani 0.52(3) 1 d G U P A 1
H214 H 0.652635 0.345736 0.634436 0.100 Uiso 0.52(3) 1 calc R U P A 1
C215 C 0.5756(16) 0.2872(6) 0.6394(10) 0.062(5) Uani 0.52(3) 1 d G U P A 1
H215 H 0.512382 0.294222 0.667162 0.074 Uiso 0.52(3) 1 calc R U P A 1
C21A C 0.600(2) 0.2352(6) 0.6078(12) 0.053(7) Uani 0.48(3) 1 d G . P A 2
C21B C 0.701(2) 0.2172(6) 0.5769(12) 0.067(6) Uani 0.48(3) 1 d G U P A 2
H21W H 0.708561 0.188023 0.574877 0.080 Uiso 0.48(3) 1 calc R U P A 2
C21C C 0.7904(18) 0.2427(7) 0.5490(10) 0.082(7) Uani 0.48(3) 1 d G U P A 2
H21X H 0.857920 0.230641 0.528260 0.098 Uiso 0.48(3) 1 calc R U P A 2
C21D C 0.7789(16) 0.2863(7) 0.5520(11) 0.080(7) Uani 0.48(3) 1 d G U P A 2
H21Y H 0.838816 0.303353 0.533266 0.096 Uiso 0.48(3) 1 calc R U P A 2
C21E C 0.6780(17) 0.3043(6) 0.5829(14) 0.081(6) Uani 0.48(3) 1 d G U P A 2
H21Z H 0.670352 0.333447 0.584887 0.097 Uiso 0.48(3) 1 calc R U P A 2
C21F C 0.5885(18) 0.2788(6) 0.6108(13) 0.072(6) Uani 0.48(3) 1 d G U P A 2
H21H H 0.520991 0.290830 0.631504 0.087 Uiso 0.48(3) 1 calc R U P A 2

loop_
_atom_site_aniso_label
_atom_site_aniso_U_11
_atom_site_aniso_U_22
_atom_site_aniso_U_33
_atom_site_aniso_U_23
_atom_site_aniso_U_13
_atom_site_aniso_U_12
C6 0.030(3) 0.056(4) 0.053(4) 0.015(3) 0.013(3) -0.001(3)
C30 0.042(3) 0.054(4) 0.045(4) 0.012(3) 0.013(3) -0.009(3)
C206 0.127(8) 0.045(4) 0.041(4) -0.014(3) 0.024(5) 0.001(5)
C207 0.112(7) 0.036(4) 0.057(5) -0.002(3) 0.048(5) 0.006(4)
C208 0.071(5) 0.046(4) 0.065(5) 0.004(3) 0.033(4) 0.005(4)
C220 0.033(3) 0.052(4) 0.073(5) 0.003(3) 0.019(3) -0.006(3)
C221 0.053(4) 0.051(4) 0.046(4) -0.011(3) -0.008(3) -0.005(3)
C222 0.046(3) 0.026(3) 0.030(3) 0.001(2) 0.004(2) -0.001(2)
C223 0.060(4) 0.029(3) 0.032(3) -0.006(2) 0.013(3) 0.000(3)
C224 0.046(3) 0.027(3) 0.037(3) -0.002(2) 0.017(3) 0.001(2)
C225 0.051(4) 0.051(4) 0.060(4) -0.017(3) 0.024(3) 0.004(3)
B 0.021(3) 0.030(3) 0.029(3) -0.008(2) 0.005(2) 0.002(2)
B2 0.028(3) 0.019(3) 0.035(3) 0.003(2) 0.001(2) 0.000(2)
C201 0.023(2) 0.033(3) 0.033(3) 0.004(2) 0.005(2) 0.004(2)
C202 0.028(3) 0.033(3) 0.043(3) 0.007(2) 0.010(2) 0.002(2)
C203 0.032(3) 0.030(3) 0.034(3) -0.003(2) 0.010(2) 0.001(2)
C204 0.051(4) 0.029(3) 0.034(3) 0.003(2) 0.004(3) -0.004(3)
C205 0.094(6) 0.043(4) 0.035(3) -0.006(3) -0.008(4) -0.008(4)
C209 0.053(4) 0.043(3) 0.036(3) -0.004(3) 0.015(3) 0.001(3)
C216 0.060(4) 0.044(4) 0.035(3) 0.015(3) 0.014(3) -0.004(3)
C217 0.044(3) 0.026(3) 0.031(3) 0.002(2) 0.016(2) -0.001(2)
C218 0.046(3) 0.034(3) 0.041(3) 0.000(2) 0.024(3) -0.010(3)
C219 0.036(3) 0.026(3) 0.047(3) -0.005(2) 0.021(3) -0.004(2)
C226 0.040(3) 0.024(3) 0.051(4) 0.000(2) 0.007(3) -0.001(2)
C227 0.033(3) 0.023(2) 0.034(3) -0.004(2) 0.011(2) -0.001(2)
C228 0.038(3) 0.022(3) 0.049(3) 0.004(2) 0.013(3) 0.006(2)
C229 0.030(3) 0.025(3) 0.042(3) 0.004(2) 0.013(2) 0.003(2)
C230 0.032(3) 0.035(3) 0.068(4) 0.007(3) 0.004(3) 0.008(3)
N201 0.028(2) 0.020(2) 0.032(2) 0.0009(17) 0.0100(17) -0.0016(17)
N202 0.027(2) 0.020(2) 0.035(2) 0.0015(17) 0.0088(18) 0.0003(17)
N203 0.035(2) 0.026(2) 0.028(2) 0.0022(17) 0.0112(18) -0.0014(18)
N204 0.031(2) 0.024(2) 0.035(2) 0.0003(18) 0.0142(19) -0.0029(18)
N205 0.031(2) 0.025(2) 0.030(2) 0.0014(17) 0.0098(18) -0.0006(18)
N206 0.034(2) 0.023(2) 0.027(2) -0.0007(17) 0.0059(18) -0.0032(18)
O3 0.042(2) 0.050(3) 0.059(3) 0.002(2) 0.025(2) -0.008(2)
O4 0.041(3) 0.044(3) 0.091(4) 0.020(3) 0.021(2) 0.013(2)
As2 0.0355(3) 0.0511(4) 0.0393(3) 0.0086(3) -0.0043(3) 0.0020(3)
W1 0.02720(10) 0.02205(10) 0.02806(10) 0.00230(8) 0.00907(8) 0.00076(8)
C1 0.028(3) 0.019(2) 0.032(3) -0.0018(19) 0.008(2) 0.0000(19)
C2 0.029(3) 0.022(2) 0.034(3) -0.002(2) 0.005(2) -0.002(2)
C3 0.023(2) 0.027(3) 0.034(3) -0.002(2) 0.003(2) 0.007(2)
C4 0.029(3) 0.031(3) 0.031(3) 0.003(2) 0.006(2) 0.004(2)
C5 0.034(3) 0.037(3) 0.038(3) 0.004(2) 0.005(2) -0.005(2)
C7 0.045(4) 0.058(4) 0.051(4) 0.005(3) 0.020(3) 0.014(3)
C8 0.057(4) 0.038(4) 0.072(5) 0.000(3) 0.030(4) 0.009(3)
C9 0.037(3) 0.030(3) 0.063(4) 0.002(3) 0.021(3) 0.006(2)
C10 0.036(3) 0.022(2) 0.025(2) -0.0041(19) 0.011(2) 0.003(2)
C11 0.043(3) 0.035(3) 0.034(3) -0.001(2) 0.004(2) 0.004(3)
C12 0.064(4) 0.036(3) 0.034(3) 0.006(2) 0.020(3) 0.008(3)
C13 0.052(4) 0.038(3) 0.050(4) 0.002(3) 0.024(3) -0.002(3)
C14 0.039(3) 0.032(3) 0.048(4) -0.008(3) 0.010(3) 0.001(2)
C15 0.035(3) 0.026(3) 0.033(3) -0.001(2) 0.012(2) 0.003(2)
C16 0.046(3) 0.022(3) 0.049(3) 0.003(2) 0.013(3) 0.004(2)
C17 0.049(3) 0.018(2) 0.033(3) -0.007(2) 0.021(2) -0.007(2)
C18 0.048(3) 0.022(3) 0.051(4) -0.008(2) 0.025(3) -0.006(2)
C19 0.033(3) 0.037(3) 0.044(3) -0.014(2) 0.022(2) -0.011(2)
C20 0.035(3) 0.050(4) 0.073(5) -0.021(3) 0.018(3) -0.019(3)
C21 0.043(3) 0.039(3) 0.027(3) -0.010(2) 0.007(2) 0.008(3)
C22 0.033(3) 0.023(2) 0.028(3) 0.000(2) 0.007(2) 0.004(2)
C23 0.037(3) 0.027(3) 0.032(3) -0.002(2) 0.018(2) 0.006(2)
C24 0.025(2) 0.020(2) 0.037(3) 0.001(2) 0.014(2) 0.003(2)
C25 0.022(3) 0.043(3) 0.050(3) -0.003(3) 0.012(2) 0.005(2)
C26 0.043(4) 0.063(4) 0.039(3) 0.002(3) -0.008(3) 0.014(3)
C27 0.037(3) 0.034(3) 0.025(3) -0.001(2) 0.001(2) 0.006(2)
C28 0.048(3) 0.041(3) 0.025(3) 0.006(2) 0.007(2) 0.002(3)
C29 0.038(3) 0.025(3) 0.031(3) 0.004(2) 0.011(2) 0.000(2)
N1 0.029(2) 0.019(2) 0.031(2) -0.0021(16) 0.0117(17) 0.0014(17)
N2 0.029(2) 0.027(2) 0.031(2) -0.0066(18) 0.0108(18) -0.0041(18)
N3 0.021(2) 0.029(2) 0.028(2) -0.0029(17) 0.0077(16) -0.0022(17)
N4 0.024(2) 0.031(2) 0.024(2) -0.0034(17) 0.0042(16) 0.0014(18)
N5 0.0218(19) 0.023(2) 0.023(2) -0.0002(16) 0.0047(15) 0.0031(16)
N6 0.022(2) 0.024(2) 0.030(2) -0.0020(17) 0.0084(16) 0.0011(16)
O1 0.032(2) 0.040(2) 0.055(3) -0.0106(19) 0.0153(19) 0.0070(18)
O2 0.030(2) 0.030(2) 0.069(3) -0.005(2) 0.0073(19) -0.0069(17)
As 0.0308(3) 0.0224(2) 0.0300(3) -0.0011(2) 0.0031(2) 0.0002(2)
W 0.02197(9) 0.01922(9) 0.02564(10) -0.00037(7) 0.00611(7) 0.00191(8)
C210 0.031(8) 0.059(12) 0.052(12) 0.011(9) -0.014(7) 0.002(8)
C211 0.058(10) 0.091(13) 0.060(9) 0.006(10) 0.002(8) -0.028(10)
C212 0.052(9) 0.104(16) 0.091(11) 0.007(12) -0.002(8) -0.037(11)
C213 0.045(10) 0.098(14) 0.106(14) 0.028(11) -0.012(10) -0.024(10)
C214 0.045(9) 0.088(12) 0.109(15) 0.009(11) -0.013(10) -0.022(9)
C215 0.035(8) 0.066(10) 0.080(14) 0.012(9) -0.001(8) -0.011(7)
C21A 0.048(14) 0.066(13) 0.039(10) 0.014(10) -0.008(9) -0.027(11)
C21B 0.054(11) 0.086(14) 0.061(10) 0.020(11) 0.012(8) -0.022(11)
C21C 0.071(12) 0.107(16) 0.064(10) 0.014(12) 0.001(9) -0.029(12)
C21D 0.049(10) 0.094(16) 0.091(13) 0.036(12) -0.006(9) -0.032(11)
C21E 0.053(10) 0.069(12) 0.115(14) 0.040(10) -0.004(11) -0.018(9)
C21F 0.051(10) 0.067(13) 0.095(16) 0.039(11) 0.002(10) -0.001(9)

loop_
_atom_type_symbol
_atom_type_description
_atom_type_scat_dispersion_real
_atom_type_scat_dispersion_imag
_atom_type_scat_source
C C 0.0033 0.0016 'International Tables Vol C Tables 4.2.6.8 and 6.1.1.4'
H H 0.0000 0.0000 'International Tables Vol C Tables 4.2.6.8 and 6.1.1.4'
B B 0.0013 0.0007 'International Tables Vol C Tables 4.2.6.8 and 6.1.1.4'
N N 0.0061 0.0033 'International Tables Vol C Tables 4.2.6.8 and 6.1.1.4'
O O 0.0106 0.0060 'International Tables Vol C Tables 4.2.6.8 and 6.1.1.4'
As As 0.0499 2.0058 'International Tables Vol C Tables 4.2.6.8 and 6.1.1.4'
W W -0.8490 6.8722 'International Tables Vol C Tables 4.2.6.8 and 6.1.1.4'

loop_
_geom_angle_atom_site_label_1
_geom_angle_atom_site_label_2
_geom_angle_atom_site_label_3
_geom_angle
C7 C6 C5 120.3(6)
C207 C206 C205 121.9(7)
C208 C207 C206 119.2(7)
C207 C208 C209 120.8(8)
N206 C222 C223 107.1(5)
N206 C222 C221 123.8(5)
C223 C222 C221 129.1(5)
C222 C223 C224 106.9(5)
N205 C224 C223 109.2(5)
N205 C224 C225 122.4(5)
C223 C224 C225 128.4(5)
N6 B N4 109.7(4)
N6 B N2 108.2(4)
N4 B N2 109.2(4)
N204 B2 N202 107.8(4)
N204 B2 N206 109.1(4)
N202 B2 N206 109.4(4)
W1 C201 As2 171.8(3)
O4 C202 W1 178.2(6)
O3 C203 W1 178.4(5)
C209 C204 C205 118.9(6)
C209 C204 As2 122.4(4)
C205 C204 As2 118.3(5)
C206 C205 C204 119.0(7)
C204 C209 C208 120.1(6)
N203 C217 C218 109.1(5)
N203 C217 C216 122.6(5)
C218 C217 C216 128.3(5)
C219 C218 C217 107.1(5)
N204 C219 C218 107.4(5)
N204 C219 C220 122.8(5)
C218 C219 C220 129.8(5)
N201 C227 C228 109.4(5)
N201 C227 C226 121.6(5)
C228 C227 C226 129.0(5)
C229 C228 C227 107.0(5)
N202 C229 C228 107.2(5)
N202 C229 C230 123.2(5)
C228 C229 C230 129.6(5)
C227 N201 N202 106.4(4)
C227 N201 W1 132.1(4)
N202 N201 W1 121.5(3)
C229 N202 N201 110.0(4)
C229 N202 B2 130.0(4)
N201 N202 B2 120.0(4)
C217 N203 N204 106.6(4)
C217 N203 W1 131.5(4)
N204 N203 W1 121.7(3)
C219 N204 N203 109.8(4)
C219 N204 B2 130.0(5)
N203 N204 B2 120.1(4)
C224 N205 N206 106.9(4)
C224 N205 W1 134.0(4)
N206 N205 W1 118.9(3)
C222 N206 N205 109.8(4)
C222 N206 B2 129.5(5)
N205 N206 B2 120.5(4)
C201 As2 C21A 95.0(8)
C201 As2 C204 97.9(2)
C21A As2 C204 109.4(7)
C201 As2 C210 100.1(6)
C204 As2 C210 97.6(6)
C201 W1 C203 85.6(2)
C201 W1 C202 85.7(2)
C203 W1 C202 90.5(2)
C201 W1 N203 100.64(19)
C203 W1 N203 173.16(19)
C202 W1 N203 92.69(19)
C201 W1 N201 102.80(19)
C203 W1 N201 94.08(19)
C202 W1 N201 170.6(2)
N203 W1 N201 81.89(15)
C201 W1 N205 175.52(19)
C203 W1 N205 91.71(18)
C202 W1 N205 90.7(2)
N203 W1 N205 82.22(15)
N201 W1 N205 80.95(15)
W C1 As 171.5(3)
O1 C2 W 178.8(5)
O2 C3 W 179.2(5)
C5 C4 C9 119.6(5)
C5 C4 As 116.2(4)
C9 C4 As 124.1(4)
C4 C5 C6 119.6(6)
C6 C7 C8 120.5(6)
C7 C8 C9 120.0(6)
C4 C9 C8 120.0(6)
C15 C10 C11 119.1(5)
C15 C10 As 122.5(4)
C11 C10 As 117.7(4)
C12 C11 C10 119.8(6)
C11 C12 C13 120.4(6)
C14 C13 C12 120.3(6)
C13 C14 C15 120.2(6)
C10 C15 C14 120.2(5)
N1 C17 C18 109.5(5)
N1 C17 C16 122.3(5)
C18 C17 C16 128.2(5)
C19 C18 C17 107.1(5)
N2 C19 C18 107.3(5)
N2 C19 C20 122.8(5)
C18 C19 C20 129.9(5)
N5 C22 C23 108.8(4)
N5 C22 C21 123.1(5)
C23 C22 C21 128.2(5)
C24 C23 C22 107.0(4)
N6 C24 C23 107.9(4)
N6 C24 C25 122.1(5)
C23 C24 C25 130.0(5)
N4 C27 C28 107.5(5)
N4 C27 C26 123.5(5)
C28 C27 C26 129.1(5)
C27 C28 C29 106.7(5)
N3 C29 C28 109.9(5)
N3 C29 C30 121.8(5)
C28 C29 C30 128.3(5)
C17 N1 N2 106.3(4)
C17 N1 W 132.7(4)
N2 N1 W 120.9(3)
C19 N2 N1 109.8(4)
C19 N2 B 129.9(5)
N1 N2 B 120.3(4)
C29 N3 N4 106.1(4)
C29 N3 W 134.8(3)
N4 N3 W 118.9(3)
C27 N4 N3 109.9(4)
C27 N4 B 130.1(4)
N3 N4 B 120.0(4)
C22 N5 N6 106.8(4)
C22 N5 W 131.5(3)
N6 N5 W 121.6(3)
C24 N6 N5 109.5(4)
C24 N6 B 130.5(4)
N5 N6 B 120.0(4)
C1 As C10 97.2(2)
C1 As C4 96.5(2)
C10 As C4 102.8(2)
C1 W C3 85.4(2)
C1 W C2 85.0(2)
C3 W C2 90.8(2)
C1 W N1 104.16(19)
C3 W N1 170.14(18)
C2 W N1 92.48(17)
C1 W N5 100.90(18)
C3 W N5 93.49(17)
C2 W N5 172.93(18)
N1 W N5 82.37(14)
C1 W N3 174.27(18)
C3 W N3 90.03(18)
C2 W N3 91.63(18)
N1 W N3 80.59(15)
N5 W N3 82.77(14)
C211 C210 C215 120.0
C211 C210 As2 115.2(9)
C215 C210 As2 124.8(9)
C212 C211 C210 120.0
C211 C212 C213 120.0
C214 C213 C212 120.0
C215 C214 C213 120.0
C214 C215 C210 120.0
C21B C21A C21F 120.0
C21B C21A As2 117.6(10)
C21F C21A As2 122.4(10)
C21C C21B C21A 120.0
C21B C21C C21D 120.0
C21E C21D C21C 120.0
C21D C21E C21F 120.0
C21E C21F C21A 120.0

loop_
_geom_bond_atom_site_label_1
_geom_bond_atom_site_label_2
_geom_bond_distance
C6 C7 1.356(9)
C6 C5 1.402(8)
C30 C29 1.504(8)
C206 C207 1.365(12)
C206 C205 1.387(11)
C207 C208 1.359(11)
C208 C209 1.399(9)
C220 C219 1.482(8)
C221 C222 1.482(8)
C222 N206 1.356(7)
C222 C223 1.381(8)
C223 C224 1.388(8)
C224 N205 1.346(7)
C224 C225 1.498(8)
B N6 1.527(7)
B N4 1.548(7)
B N2 1.554(7)
B2 N204 1.535(7)
B2 N202 1.540(7)
B2 N206 1.545(7)
C201 W1 1.823(5)
C201 As2 1.912(5)
C202 O4 1.145(7)
C202 W1 1.992(6)
C203 O3 1.159(6)
C203 W1 1.985(5)
C204 C209 1.382(9)
C204 C205 1.401(8)
C204 As2 1.956(6)
C216 C217 1.480(8)
C217 N203 1.352(6)
C217 C218 1.389(8)
C218 C219 1.368(8)
C219 N204 1.359(6)
C226 C227 1.491(8)
C227 N201 1.348(6)
C227 C228 1.381(8)
C228 C229 1.377(8)
C229 N202 1.350(6)
C229 C230 1.497(8)
N201 N202 1.376(6)
N201 W1 2.209(4)
N203 N204 1.371(6)
N203 W1 2.199(4)
N205 N206 1.372(6)
N205 W1 2.296(4)
As2 C21A 1.942(11)
As2 C210 2.009(11)
C1 W 1.826(5)
C1 As 1.915(5)
C2 O1 1.150(6)
C2 W 1.999(5)
C3 O2 1.141(6)
C3 W 1.997(5)
C4 C5 1.380(7)
C4 C9 1.386(8)
C4 As 1.967(5)
C7 C8 1.377(9)
C8 C9 1.389(8)
C10 C15 1.386(7)
C10 C11 1.397(7)
C10 As 1.965(5)
C11 C12 1.379(8)
C12 C13 1.382(9)
C13 C14 1.359(9)
C14 C15 1.395(8)
C16 C17 1.493(8)
C17 N1 1.347(6)
C17 C18 1.381(8)
C18 C19 1.373(8)
C19 N2 1.352(7)
C19 C20 1.495(8)
C21 C22 1.486(7)
C22 N5 1.349(6)
C22 C23 1.393(7)
C23 C24 1.361(7)
C24 N6 1.353(6)
C24 C25 1.492(7)
C26 C27 1.495(8)
C27 N4 1.344(6)
C27 C28 1.373(8)
C28 C29 1.380(8)
C29 N3 1.338(6)
N1 N2 1.379(6)
N1 W 2.205(4)
N3 N4 1.380(5)
N3 W 2.302(4)
N5 N6 1.372(5)
N5 W 2.210(4)
C210 C211 1.3900
C210 C215 1.3900
C211 C212 1.3900
C212 C213 1.3900
C213 C214 1.3900
C214 C215 1.3900
C21A C21B 1.3900
C21A C21F 1.3900
C21B C21C 1.3900
C21C C21D 1.3900
C21D C21E 1.3900
C21E C21F 1.3900
